data_4344628
loop_
_publ_author_name
'Kim, Jee Eon'
'Bogart, Justin A.'
'Carroll, Patrick J.'
'Schelter, Eric J.'

_publ_section_title
;
 Rare Earth Metal Complexes of Bidentate Nitroxide Ligands: Synthesis and
 Electrochemistry.
;
_journal_issue 2
_journal_name_full 'Inorganic chemistry'
_journal_page_first 775
_journal_page_last 784
_journal_paper_doi 10.1021/acs.inorgchem.5b02236
_journal_volume 55
_journal_year 2016
_chemical_formula_sum 'C63 H87 K N4 O8 Pr'
_chemical_formula_weight 1208.38
_space_group_IT_number 2
_symmetry_cell_setting triclinic
_symmetry_Int_Tables_number 2
_symmetry_space_group_name_Hall '-P 1'
_symmetry_space_group_name_H-M 'P -1'
_atom_sites_solution_hydrogens geom
_atom_sites_solution_primary direct
_audit_creation_method SHELXL-97
_cell_angle_alpha 82.354(2)
_cell_angle_beta 78.333(2)
_cell_angle_gamma 70.190(2)
_cell_formula_units_Z 2
_cell_length_a 12.7775(5)
_cell_length_b 13.3437(5)
_cell_length_c 19.6456(7)
_cell_measurement_temperature 100(1)
_cell_volume 3078.7(2)
_computing_data_collection 'Bruker APEX2'
_computing_data_reduction 'Bruker SAINT'
_computing_structure_refinement 'SHELXL-97 (Sheldrick, 2008)'
_computing_structure_solution 'SHELXS-97 (Sheldrick, 2008)'
_diffrn_ambient_temperature 100(1)
_diffrn_measured_fraction_theta_full 0.993
_diffrn_measured_fraction_theta_max 0.993
_diffrn_measurement_device 'CCD Area Detector'
_diffrn_measurement_device_type 'Bruker APEXII'
_diffrn_measurement_method 'phi and omega scans'
_diffrn_radiation_monochromator graphite
_diffrn_radiation_source 'sealed tube'
_diffrn_radiation_type MoK\a
_diffrn_radiation_wavelength 0.71073
_diffrn_reflns_av_R_equivalents 0.0177
_diffrn_reflns_av_sigmaI/netI 0.0110
_diffrn_reflns_limit_h_max 16
_diffrn_reflns_limit_h_min -16
_diffrn_reflns_limit_k_max 17
_diffrn_reflns_limit_k_min -17
_diffrn_reflns_limit_l_max 25
_diffrn_reflns_limit_l_min -25
_diffrn_reflns_number 100217
_diffrn_reflns_theta_full 27.57
_diffrn_reflns_theta_max 27.57
_diffrn_reflns_theta_min 1.63
_exptl_absorpt_coefficient_mu 0.914
_exptl_absorpt_correction_T_max 0.7456
_exptl_absorpt_correction_T_min 0.6634
_exptl_absorpt_correction_type multi-scan
_exptl_absorpt_process_details '(SADABS; Sheldrick, 2007)'
_exptl_crystal_density_diffrn 1.304
_exptl_crystal_density_method 'not measured'
_exptl_crystal_description prism
_exptl_crystal_F_000 1270
_exptl_crystal_size_max 0.40
_exptl_crystal_size_mid 0.25
_exptl_crystal_size_min 0.20
_refine_diff_density_max 2.314
_refine_diff_density_min -2.625
_refine_diff_density_rms 0.079
_refine_ls_extinction_method none
_refine_ls_goodness_of_fit_ref 1.110
_refine_ls_hydrogen_treatment constr
_refine_ls_matrix_type full
_refine_ls_number_parameters 729
_refine_ls_number_reflns 14154
_refine_ls_number_restraints 112
_refine_ls_restrained_S_all 1.113
_refine_ls_R_factor_all 0.0388
_refine_ls_R_factor_gt 0.0353
_refine_ls_shift/su_max 0.001
_refine_ls_shift/su_mean 0.000
_refine_ls_structure_factor_coef Fsqd
_refine_ls_weighting_details 'calc w=1/[\s^2^(Fo^2^)+(0.0294P)^2^+5.8043P] where P=(Fo^2^+2Fc^2^)/3'
_refine_ls_weighting_scheme calc
_refine_ls_wR_factor_gt 0.0849
_refine_ls_wR_factor_ref 0.0881
_reflns_number_gt 13236
_reflns_number_total 14154
_reflns_threshold_expression >2sigma(I)
_cod_data_source_file ic5b02236_si_002.cif
_cod_data_source_block CMPD2'-Pr(UP4708)
_cod_depositor_comments
;
The following automatic conversions were performed:
'_atom_site_symetry_multiplicity' tag replaced with
'_atom_site_symmetry_multiplicity' tag as specified in the
replacement file
'/usr/data/users/saulius/crontab/automatic-downloads/current/ACS/lib/lists/replacement-tags.lst'.

Automatic conversion script
Id: cif_correct_tags 4268 2015-11-12 08:31:59Z antanas 
;
_cod_original_sg_symbol_H-M 'P -1       '
_cod_database_code 4344628

loop_
_symmetry_equiv_pos_as_xyz
'x, y, z'
'-x, -y, -z'

loop_
_atom_site_label
_atom_site_type_symbol
_atom_site_fract_x
_atom_site_fract_y
_atom_site_fract_z
_atom_site_U_iso_or_equiv
_atom_site_adp_type
_atom_site_occupancy
_atom_site_symmetry_multiplicity
_atom_site_calc_flag
_atom_site_refinement_flags
_atom_site_disorder_assembly
_atom_site_disorder_group
Pr1 Pr 0.572855(11) 0.308230(10) 0.237384(8) 0.02566(5) Uani 1 1 d . A .
K2 K 0.75650(4) 0.50396(4) 0.24247(3) 0.02047(10) Uani 1 1 d . . .
O1 O 0.40549(14) 0.32586(13) 0.20422(8) 0.0215(3) Uani 1 1 d . A .
O2 O 0.74874(13) 0.33039(12) 0.20138(9) 0.0213(3) Uani 1 1 d . A .
O3 O 0.55015(13) 0.48008(14) 0.26591(9) 0.0245(3) Uani 1 1 d . . .
O4 O 0.62189(13) 0.14183(12) 0.29055(8) 0.0206(3) Uani 1 1 d . A .
O5 O 0.7398(2) 0.68762(14) 0.15936(11) 0.0389(5) Uani 1 1 d . . .
O6 O 0.73690(17) 0.69675(16) 0.30031(10) 0.0326(4) Uani 1 1 d . . .
O7 O 0.98145(15) 0.51225(15) 0.20979(10) 0.0307(4) Uani 1 1 d . . .
O8 O 0.91601(16) 0.37992(15) 0.32291(10) 0.0306(4) Uani 1 1 d . . .
N1 N 0.46848(17) 0.26232(15) 0.14701(10) 0.0218(4) Uani 1 1 d . . .
N2 N 0.79101(16) 0.24764(14) 0.15337(10) 0.0192(4) Uani 1 1 d . . .
N3 N 0.44757(15) 0.50678(15) 0.31648(10) 0.0183(4) Uani 1 1 d . . .
N4 N 0.53065(16) 0.17956(14) 0.34698(9) 0.0181(4) Uani 1 1 d . . .
C1 C 0.4293(2) 0.17090(19) 0.15150(12) 0.0219(4) Uani 1 1 d . A .
C2 C 0.3192(2) 0.1797(2) 0.18389(15) 0.0342(6) Uani 1 1 d . . .
H2 H 0.2748 0.2413 0.2060 0.045 Uiso 1 1 calc R A .
C3 C 0.2746(2) 0.0988(3) 0.18387(18) 0.0437(7) Uani 1 1 d . A .
H3 H 0.2007 0.1066 0.2054 0.058 Uiso 1 1 calc R . .
C4 C 0.3392(3) 0.0066(3) 0.15216(17) 0.0396(7) Uani 1 1 d . . .
H4 H 0.3087 -0.0469 0.1505 0.053 Uiso 1 1 calc R A .
C5 C 0.4503(2) -0.0053(2) 0.12270(14) 0.0292(5) Uani 1 1 d . A .
H5 H 0.4944 -0.0683 0.1022 0.039 Uiso 1 1 calc R . .
C6 C 0.4986(2) 0.07451(19) 0.12277(12) 0.0218(4) Uani 1 1 d . . .
C7 C 0.6218(2) 0.04756(17) 0.09791(11) 0.0198(4) Uani 1 1 d . A .
C8 C 0.6733(2) -0.00432(19) 0.03642(12) 0.0257(5) Uani 1 1 d . . .
H8 H 0.6293 -0.0151 0.0076 0.034 Uiso 1 1 calc R A .
C9 C 0.7899(2) -0.0395(2) 0.01861(13) 0.0289(5) Uani 1 1 d . A .
H9 H 0.8237 -0.0748 -0.0219 0.038 Uiso 1 1 calc R . .
C10 C 0.8566(2) -0.02282(19) 0.06054(13) 0.0263(5) Uani 1 1 d . . .
H10 H 0.9348 -0.0482 0.0486 0.035 Uiso 1 1 calc R A .
C11 C 0.80649(19) 0.03228(17) 0.12092(12) 0.0198(4) Uani 1 1 d . A .
C12 C 0.68979(19) 0.06466(16) 0.13928(11) 0.0181(4) Uani 1 1 d . . .
H12 H 0.6562 0.0987 0.1803 0.024 Uiso 1 1 calc R A .
C13 C 0.87539(18) 0.05107(18) 0.16733(12) 0.0211(4) Uani 1 1 d . . .
C14 C 0.9527(2) -0.03781(19) 0.19624(15) 0.0294(5) Uani 1 1 d . A .
H14 H 0.9641 -0.1052 0.1823 0.039 Uiso 1 1 calc R . .
C15 C 1.0125(2) -0.0283(2) 0.24494(17) 0.0374(6) Uani 1 1 d . . .
H15 H 1.0643 -0.0883 0.2630 0.050 Uiso 1 1 calc R A .
C16 C 0.9943(2) 0.0718(2) 0.26650(16) 0.0336(6) Uani 1 1 d . A .
H16 H 1.0318 0.0788 0.3006 0.045 Uiso 1 1 calc R . .
C17 C 0.9205(2) 0.1613(2) 0.23756(14) 0.0253(5) Uani 1 1 d . . .
H17 H 0.9090 0.2281 0.2524 0.034 Uiso 1 1 calc R A .
C18 C 0.86317(18) 0.15273(17) 0.18650(12) 0.0192(4) Uani 1 1 d . A .
C19 C 0.4303(3) 0.3302(2) 0.0803(3) 0.0192(11) Uani 0.55 1 d PGU A 1
C20 C 0.4430(4) 0.4391(3) 0.0869(2) 0.0259(9) Uani 0.55 1 d PGU A 1
H20a H 0.3912 0.4718 0.1265 0.039 Uiso 0.55 1 calc PR A 1
H20b H 0.4269 0.4844 0.0455 0.039 Uiso 0.55 1 calc PR A 1
H20c H 0.5188 0.4289 0.0928 0.039 Uiso 0.55 1 calc PR A 1
C21 C 0.3087(3) 0.3465(4) 0.0711(3) 0.0277(10) Uani 0.55 1 d PGU A 1
H21a H 0.2570 0.3793 0.1107 0.042 Uiso 0.55 1 calc PR A 1
H21b H 0.3008 0.2786 0.0671 0.042 Uiso 0.55 1 calc PR A 1
H21c H 0.2925 0.3918 0.0297 0.042 Uiso 0.55 1 calc PR A 1
C22 C 0.5133(4) 0.2777(6) 0.0168(5) 0.0266(15) Uani 0.55 1 d PGU A 1
H22a H 0.5891 0.2675 0.0226 0.040 Uiso 0.55 1 calc PR A 1
H22b H 0.4972 0.3229 -0.0246 0.040 Uiso 0.55 1 calc PR A 1
H22c H 0.5054 0.2098 0.0128 0.040 Uiso 0.55 1 calc PR A 1
C19' C 0.4668(4) 0.3363(3) 0.0828(3) 0.0221(15) Uani 0.45 1 d PGU A 2
C20' C 0.5054(5) 0.4297(4) 0.0936(3) 0.0320(13) Uani 0.45 1 d PGU A 2
H20a' H 0.4565 0.4676 0.1323 0.048 Uiso 0.45 1 calc PR A 2
H20b' H 0.5026 0.4772 0.0523 0.048 Uiso 0.45 1 calc PR A 2
H20c' H 0.5813 0.4024 0.1029 0.048 Uiso 0.45 1 calc PR A 2
C21' C 0.3450(4) 0.3800(5) 0.0680(3) 0.0341(14) Uani 0.45 1 d PGU A 2
H21a' H 0.2961 0.4180 0.1068 0.051 Uiso 0.45 1 calc PR A 2
H21b' H 0.3208 0.3218 0.0614 0.051 Uiso 0.45 1 calc PR A 2
H21c' H 0.3420 0.4276 0.0267 0.051 Uiso 0.45 1 calc PR A 2
C22' C 0.5452(5) 0.2755(7) 0.0208(6) 0.0264(19) Uani 0.45 1 d PGU A 2
H22a' H 0.6212 0.2483 0.0301 0.040 Uiso 0.45 1 calc PR A 2
H22b' H 0.5423 0.3230 -0.0205 0.040 Uiso 0.45 1 calc PR A 2
H22c' H 0.5212 0.2172 0.0141 0.040 Uiso 0.45 1 calc PR A 2
C23 C 0.8548(3) 0.2899(2) 0.08848(14) 0.0334(6) Uani 1 1 d . A .
C24 C 0.8964(3) 0.2084(2) 0.03319(15) 0.0483(9) Uani 1 1 d . . .
H24a H 0.9492 0.1443 0.0501 0.072 Uiso 1 1 calc R A .
H24b H 0.9327 0.2374 -0.0086 0.072 Uiso 1 1 calc R . .
H24c H 0.8335 0.1923 0.0233 0.072 Uiso 1 1 calc R . .
C25 C 0.9543(3) 0.3155(3) 0.10434(18) 0.0478(8) Uani 1 1 d . . .
H25a H 0.9285 0.3642 0.1406 0.072 Uiso 1 1 calc R A .
H25b H 0.9887 0.3475 0.0631 0.072 Uiso 1 1 calc R . .
H25c H 1.0087 0.2509 0.1193 0.072 Uiso 1 1 calc R . .
C26 C 0.7727(4) 0.3900(2) 0.05878(16) 0.0530(10) Uani 1 1 d . . .
H26a H 0.7165 0.3712 0.0422 0.080 Uiso 1 1 calc R A .
H26b H 0.8130 0.4228 0.0209 0.080 Uiso 1 1 calc R . .
H26c H 0.7368 0.4392 0.0945 0.080 Uiso 1 1 calc R . .
C27 C 0.35359(19) 0.56402(17) 0.28112(12) 0.0192(4) Uani 1 1 d . . .
C28 C 0.3656(2) 0.63077(18) 0.22109(13) 0.0245(5) Uani 1 1 d . . .
H28 H 0.4368 0.6346 0.2012 0.033 Uiso 1 1 calc R . .
C29 C 0.2732(2) 0.69127(19) 0.19067(14) 0.0303(5) Uani 1 1 d . . .
H29 H 0.2825 0.7352 0.1506 0.040 Uiso 1 1 calc R . .
C30 C 0.1672(2) 0.6863(2) 0.21995(16) 0.0329(6) Uani 1 1 d . . .
H30 H 0.1044 0.7291 0.2008 0.044 Uiso 1 1 calc R . .
C31 C 0.1549(2) 0.6172(2) 0.27798(15) 0.0283(5) Uani 1 1 d . . .
H31 H 0.0834 0.6134 0.2970 0.038 Uiso 1 1 calc R . .
C32 C 0.24749(19) 0.55300(17) 0.30854(12) 0.0208(4) Uani 1 1 d . . .
C33 C 0.23229(18) 0.46908(18) 0.36425(12) 0.0202(4) Uani 1 1 d . . .
C34 C 0.15623(19) 0.4908(2) 0.42625(13) 0.0259(5) Uani 1 1 d . . .
H34 H 0.1149 0.5611 0.4359 0.034 Uiso 1 1 calc R . .
C35 C 0.1421(2) 0.4077(2) 0.47379(13) 0.0281(5) Uani 1 1 d . . .
H35 H 0.0912 0.4229 0.5152 0.037 Uiso 1 1 calc R . .
C36 C 0.2027(2) 0.3023(2) 0.46051(12) 0.0263(5) Uani 1 1 d . . .
H36 H 0.1927 0.2475 0.4930 0.035 Uiso 1 1 calc R . .
C37 C 0.27887(19) 0.27852(19) 0.39816(12) 0.0210(4) Uani 1 1 d . A .
C38 C 0.29189(18) 0.36272(18) 0.35124(12) 0.0192(4) Uani 1 1 d . . .
H38 H 0.3422 0.3476 0.3096 0.026 Uiso 1 1 calc R . .
C39 C 0.3354(2) 0.16674(19) 0.37808(12) 0.0220(4) Uani 1 1 d . . .
C40 C 0.2657(2) 0.1035(2) 0.38273(14) 0.0307(5) Uani 1 1 d . A .
H40 H 0.1903 0.1300 0.4032 0.041 Uiso 1 1 calc R . .
C41 C 0.3059(3) 0.0030(2) 0.35774(16) 0.0383(6) Uani 1 1 d . . .
H41 H 0.2582 -0.0377 0.3618 0.051 Uiso 1 1 calc R A .
C42 C 0.4172(3) -0.0364(2) 0.32678(15) 0.0348(6) Uani 1 1 d . A .
H42 H 0.4444 -0.1031 0.3085 0.046 Uiso 1 1 calc R . .
C43 C 0.4883(2) 0.02278(18) 0.32287(13) 0.0260(5) Uani 1 1 d . . .
H43 H 0.5633 -0.0046 0.3019 0.035 Uiso 1 1 calc R A .
C44 C 0.4499(2) 0.12333(17) 0.34978(11) 0.0194(4) Uani 1 1 d . A .
C45 C 0.5828(2) 0.1577(2) 0.41265(12) 0.0237(5) Uani 1 1 d . A .
C46 C 0.4928(2) 0.2081(2) 0.47332(13) 0.0318(6) Uani 1 1 d . . .
H46a H 0.4594 0.2829 0.4616 0.048 Uiso 1 1 calc R A .
H46b H 0.5267 0.1989 0.5140 0.048 Uiso 1 1 calc R . .
H46c H 0.4355 0.1742 0.4825 0.048 Uiso 1 1 calc R . .
C47 C 0.6355(2) 0.0383(2) 0.43017(14) 0.0317(5) Uani 1 1 d . . .
H47a H 0.5776 0.0052 0.4407 0.048 Uiso 1 1 calc R A .
H47b H 0.6723 0.0279 0.4698 0.048 Uiso 1 1 calc R . .
H47c H 0.6898 0.0069 0.3910 0.048 Uiso 1 1 calc R . .
C48 C 0.6743(2) 0.2107(2) 0.39858(15) 0.0318(6) Uani 1 1 d . . .
H48a H 0.7357 0.1730 0.3647 0.048 Uiso 1 1 calc R A .
H48b H 0.7013 0.2090 0.4411 0.048 Uiso 1 1 calc R . .
H48c H 0.6437 0.2835 0.3812 0.048 Uiso 1 1 calc R . .
C49 C 0.45969(19) 0.57422(19) 0.36859(13) 0.0228(5) Uani 1 1 d . . .
C50 C 0.3543(2) 0.6009(2) 0.42504(14) 0.0337(6) Uani 1 1 d . . .
H50a H 0.2902 0.6447 0.4045 0.051 Uiso 1 1 calc R . .
H50b H 0.3652 0.6387 0.4599 0.051 Uiso 1 1 calc R . .
H50c H 0.3414 0.5360 0.4461 0.051 Uiso 1 1 calc R . .
C51 C 0.4782(2) 0.6780(2) 0.33463(16) 0.0318(6) Uani 1 1 d . . .
H51a H 0.5372 0.6626 0.2948 0.048 Uiso 1 1 calc R . .
H51b H 0.4992 0.7116 0.3676 0.048 Uiso 1 1 calc R . .
H51c H 0.4097 0.7250 0.3201 0.048 Uiso 1 1 calc R . .
C52 C 0.5592(2) 0.5079(2) 0.40409(13) 0.0256(5) Uani 1 1 d . . .
H52a H 0.5439 0.4459 0.4287 0.038 Uiso 1 1 calc R . .
H52b H 0.5704 0.5499 0.4363 0.038 Uiso 1 1 calc R . .
H52c H 0.6259 0.4861 0.3696 0.038 Uiso 1 1 calc R . .
C53 C 0.7183(3) 0.7855(2) 0.18871(15) 0.0347(6) Uani 1 1 d . . .
H53a H 0.6378 0.8174 0.2041 0.046 Uiso 1 1 calc R . .
H53b H 0.7439 0.8347 0.1540 0.046 Uiso 1 1 calc R . .
C54 C 0.7791(2) 0.7651(2) 0.24916(14) 0.0312(5) Uani 1 1 d . . .
H54a H 0.8594 0.7320 0.2340 0.041 Uiso 1 1 calc R . .
H54b H 0.7675 0.8320 0.2685 0.041 Uiso 1 1 calc R . .
C55 C 0.6828(5) 0.7030(3) 0.1021(2) 0.0867(19) Uani 1 1 d . . .
H55a H 0.6028 0.7296 0.1179 0.130 Uiso 1 1 calc R . .
H55b H 0.7018 0.6362 0.0818 0.130 Uiso 1 1 calc R . .
H55c H 0.7052 0.7536 0.0679 0.130 Uiso 1 1 calc R . .
C56 C 0.7723(3) 0.6912(3) 0.36438(16) 0.0494(8) Uani 1 1 d . . .
H56a H 0.8531 0.6632 0.3582 0.074 Uiso 1 1 calc R . .
H56b H 0.7406 0.6453 0.3977 0.074 Uiso 1 1 calc R . .
H56c H 0.7472 0.7614 0.3810 0.074 Uiso 1 1 calc R . .
C57 C 1.0606(2) 0.4195(2) 0.23660(16) 0.0345(6) Uani 1 1 d . . .
H57a H 1.1338 0.4297 0.2299 0.046 Uiso 1 1 calc R . .
H57b H 1.0686 0.3585 0.2118 0.046 Uiso 1 1 calc R . .
C58 C 1.0210(2) 0.3991(2) 0.31247(16) 0.0350(6) Uani 1 1 d . . .
H58a H 1.0765 0.3377 0.3311 0.047 Uiso 1 1 calc R . .
H58b H 1.0127 0.4604 0.3371 0.047 Uiso 1 1 calc R . .
C59 C 1.0247(2) 0.5461(2) 0.14142(15) 0.0352(6) Uani 1 1 d . . .
H59a H 1.0901 0.5653 0.1426 0.053 Uiso 1 1 calc R . .
H59b H 0.9681 0.6067 0.1242 0.053 Uiso 1 1 calc R . .
H59c H 1.0450 0.4889 0.1113 0.053 Uiso 1 1 calc R . .
C60 C 0.8835(3) 0.3493(3) 0.39370(17) 0.0439(7) Uani 1 1 d . . .
H60a H 0.9394 0.2849 0.4073 0.066 Uiso 1 1 calc R . .
H60b H 0.8121 0.3373 0.3996 0.066 Uiso 1 1 calc R . .
H60c H 0.8769 0.4050 0.4222 0.066 Uiso 1 1 calc R . .
C61 C 1.0131(3) 0.8060(3) 0.4163(2) 0.0620(10) Uani 1 1 d GU . .
H61a H 0.9671 0.7914 0.3884 0.093 Uiso 1 1 calc R . .
H61b H 1.0233 0.7542 0.4553 0.093 Uiso 1 1 calc R . .
H61c H 1.0853 0.8023 0.3886 0.093 Uiso 1 1 calc R . .
C62 C 0.9554(4) 0.9178(3) 0.4425(3) 0.148(3) Uani 1 1 d GU . .
H62a H 0.8817 0.9214 0.4692 0.197 Uiso 1 1 calc R . .
H62b H 0.9441 0.9694 0.4027 0.197 Uiso 1 1 calc R . .
C63 C 1.0227(5) 0.9483(3) 0.4878(3) 0.0979(19) Uani 1 1 d GDU . .
H63a H 1.0316 0.8971 0.5280 0.130 Uiso 1 1 calc R . .
H63b H 1.0974 0.9406 0.4614 0.130 Uiso 1 1 calc R . .

loop_
_atom_site_aniso_label
_atom_site_aniso_U_11
_atom_site_aniso_U_22
_atom_site_aniso_U_33
_atom_site_aniso_U_23
_atom_site_aniso_U_13
_atom_site_aniso_U_12
Pr1 0.01994(7) 0.01731(7) 0.04021(9) 0.00956(5) -0.00958(5) -0.00832(5)
K2 0.0191(2) 0.0172(2) 0.0265(2) -0.00333(17) -0.00494(18) -0.00632(17)
O1 0.0232(8) 0.0210(8) 0.0158(7) -0.0043(6) -0.0014(6) -0.0012(6)
O2 0.0219(8) 0.0137(7) 0.0257(8) -0.0088(6) 0.0023(6) -0.0033(6)
O3 0.0162(7) 0.0268(9) 0.0261(8) -0.0086(7) 0.0019(6) -0.0017(6)
O4 0.0227(8) 0.0183(7) 0.0159(7) -0.0024(6) 0.0016(6) -0.0028(6)
O5 0.0654(14) 0.0178(9) 0.0371(11) -0.0008(7) -0.0225(10) -0.0105(9)
O6 0.0389(10) 0.0383(10) 0.0289(9) -0.0057(8) -0.0043(8) -0.0228(9)
O7 0.0214(8) 0.0337(10) 0.0330(10) 0.0006(8) -0.0028(7) -0.0058(7)
O8 0.0296(9) 0.0321(10) 0.0372(10) 0.0033(8) -0.0155(8) -0.0157(8)
N1 0.0287(10) 0.0162(9) 0.0142(9) -0.0002(7) -0.0006(7) -0.0012(8)
N2 0.0213(9) 0.0129(8) 0.0213(9) -0.0049(7) 0.0008(7) -0.0041(7)
N3 0.0159(8) 0.0166(8) 0.0223(9) -0.0068(7) -0.0005(7) -0.0044(7)
N4 0.0197(9) 0.0165(8) 0.0169(8) -0.0030(7) -0.0013(7) -0.0047(7)
C1 0.0233(11) 0.0242(11) 0.0178(10) -0.0019(8) -0.0088(8) -0.0038(9)
C2 0.0220(12) 0.0416(15) 0.0402(15) -0.0126(12) -0.0099(11) -0.0055(11)
C3 0.0241(13) 0.061(2) 0.0529(18) -0.0180(15) -0.0055(12) -0.0182(13)
C4 0.0360(15) 0.0470(17) 0.0476(17) -0.0079(13) -0.0142(13) -0.0227(13)
C5 0.0326(13) 0.0297(13) 0.0305(13) -0.0054(10) -0.0126(10) -0.0113(11)
C6 0.0251(11) 0.0229(11) 0.0184(10) -0.0009(8) -0.0099(9) -0.0058(9)
C7 0.0256(11) 0.0136(9) 0.0186(10) -0.0009(8) -0.0048(8) -0.0036(8)
C8 0.0358(13) 0.0200(11) 0.0216(11) -0.0046(9) -0.0072(10) -0.0070(10)
C9 0.0376(14) 0.0222(12) 0.0239(12) -0.0099(9) 0.0012(10) -0.0065(10)
C10 0.0260(12) 0.0199(11) 0.0290(12) -0.0085(9) 0.0039(9) -0.0046(9)
C11 0.0229(11) 0.0120(9) 0.0225(11) -0.0027(8) -0.0009(8) -0.0041(8)
C12 0.0225(10) 0.0108(9) 0.0189(10) -0.0032(7) -0.0025(8) -0.0025(8)
C13 0.0157(10) 0.0178(10) 0.0271(11) -0.0042(8) 0.0003(8) -0.0032(8)
C14 0.0230(12) 0.0167(11) 0.0467(15) -0.0051(10) -0.0082(11) -0.0018(9)
C15 0.0263(13) 0.0258(13) 0.0595(19) 0.0014(12) -0.0205(13) -0.0013(10)
C16 0.0272(13) 0.0317(14) 0.0470(16) -0.0027(12) -0.0173(12) -0.0096(11)
C17 0.0195(11) 0.0228(11) 0.0352(13) -0.0054(10) -0.0044(9) -0.0077(9)
C18 0.0144(9) 0.0172(10) 0.0243(11) -0.0048(8) 0.0014(8) -0.0042(8)
C19 0.022(3) 0.020(2) 0.015(2) -0.0001(16) -0.008(2) -0.0030(18)
C20 0.031(2) 0.021(2) 0.023(2) 0.0024(16) -0.002(2) -0.008(2)
C21 0.022(2) 0.032(3) 0.028(2) 0.007(2) -0.0109(19) -0.0071(19)
C22 0.027(3) 0.026(3) 0.021(3) 0.000(2) -0.004(3) -0.002(2)
C19' 0.026(4) 0.021(3) 0.017(3) 0.003(2) -0.009(3) -0.002(2)
C20' 0.052(4) 0.022(3) 0.019(3) 0.005(2) -0.005(3) -0.012(3)
C21' 0.033(3) 0.038(4) 0.021(3) 0.002(3) -0.013(3) 0.006(3)
C22' 0.044(5) 0.020(3) 0.011(3) 0.000(2) -0.003(3) -0.007(3)
C23 0.0505(16) 0.0201(12) 0.0261(12) -0.0056(10) 0.0095(11) -0.0147(11)
C24 0.084(2) 0.0301(14) 0.0254(14) -0.0095(11) 0.0206(15) -0.0249(16)
C25 0.0502(18) 0.0414(17) 0.0519(19) -0.0173(14) 0.0263(15) -0.0297(15)
C26 0.101(3) 0.0219(13) 0.0307(15) 0.0040(11) -0.0086(17) -0.0157(16)
C27 0.0201(10) 0.0132(9) 0.0238(11) -0.0058(8) -0.0034(8) -0.0031(8)
C28 0.0272(12) 0.0166(10) 0.0294(12) -0.0016(9) -0.0043(9) -0.0069(9)
C29 0.0405(14) 0.0179(11) 0.0322(13) 0.0034(9) -0.0122(11) -0.0075(10)
C30 0.0319(13) 0.0189(11) 0.0474(16) -0.0008(11) -0.0203(12) -0.0003(10)
C31 0.0202(11) 0.0217(11) 0.0419(14) -0.0043(10) -0.0087(10) -0.0027(9)
C32 0.0196(10) 0.0160(10) 0.0263(11) -0.0058(8) -0.0040(9) -0.0033(8)
C33 0.0156(10) 0.0233(11) 0.0232(11) -0.0036(9) -0.0036(8) -0.0071(8)
C34 0.0174(10) 0.0289(12) 0.0302(12) -0.0089(10) -0.0009(9) -0.0052(9)
C35 0.0204(11) 0.0401(14) 0.0214(11) -0.0064(10) 0.0038(9) -0.0092(10)
C36 0.0239(11) 0.0340(13) 0.0208(11) 0.0008(9) -0.0005(9) -0.0119(10)
C37 0.0190(10) 0.0242(11) 0.0209(11) -0.0024(9) -0.0045(8) -0.0072(9)
C38 0.0160(10) 0.0222(11) 0.0200(10) -0.0025(8) -0.0032(8) -0.0063(8)
C39 0.0280(12) 0.0218(11) 0.0179(10) 0.0035(8) -0.0054(9) -0.0111(9)
C40 0.0330(13) 0.0309(13) 0.0315(13) 0.0043(10) -0.0043(10) -0.0175(11)
C41 0.0477(17) 0.0291(14) 0.0481(17) 0.0050(12) -0.0125(13) -0.0256(13)
C42 0.0506(17) 0.0180(11) 0.0408(15) 0.0003(10) -0.0122(13) -0.0158(11)
C43 0.0351(13) 0.0163(10) 0.0264(12) 0.0010(9) -0.0075(10) -0.0076(9)
C44 0.0280(11) 0.0156(10) 0.0154(10) 0.0021(8) -0.0053(8) -0.0083(9)
C45 0.0240(11) 0.0270(12) 0.0205(11) -0.0049(9) -0.0054(9) -0.0066(9)
C46 0.0286(13) 0.0451(16) 0.0216(12) -0.0116(11) -0.0036(10) -0.0084(11)
C47 0.0350(14) 0.0307(13) 0.0266(12) 0.0032(10) -0.0118(10) -0.0050(11)
C48 0.0267(12) 0.0379(14) 0.0344(14) -0.0126(11) -0.0050(10) -0.0112(11)
C49 0.0198(11) 0.0223(11) 0.0276(12) -0.0089(9) -0.0028(9) -0.0067(9)
C50 0.0233(12) 0.0466(16) 0.0325(14) -0.0237(12) -0.0018(10) -0.0066(11)
C51 0.0327(13) 0.0189(11) 0.0489(16) -0.0058(11) -0.0151(12) -0.0090(10)
C52 0.0238(11) 0.0290(12) 0.0255(12) -0.0049(9) -0.0042(9) -0.0096(10)
C53 0.0455(16) 0.0180(11) 0.0416(15) -0.0025(10) -0.0108(12) -0.0092(11)
C54 0.0353(14) 0.0259(12) 0.0370(14) -0.0075(10) -0.0024(11) -0.0160(11)
C55 0.179(5) 0.0276(17) 0.076(3) 0.0088(17) -0.087(3) -0.029(2)
C56 0.064(2) 0.067(2) 0.0330(15) -0.0055(15) -0.0107(15) -0.0390(19)
C57 0.0210(12) 0.0358(14) 0.0457(16) -0.0033(12) -0.0098(11) -0.0053(11)
C58 0.0280(13) 0.0399(15) 0.0437(16) 0.0043(12) -0.0185(12) -0.0150(11)
C59 0.0308(13) 0.0402(15) 0.0353(14) -0.0022(12) 0.0002(11) -0.0156(12)
C60 0.0446(17) 0.0519(19) 0.0458(17) 0.0169(14) -0.0204(14) -0.0293(15)
C61 0.062(2) 0.058(2) 0.062(2) -0.0024(18) -0.0002(19) -0.0211(19)
C62 0.154(6) 0.140(6) 0.170(7) -0.091(6) 0.069(5) -0.098(5)
C63 0.142(5) 0.080(4) 0.078(3) -0.020(3) 0.019(3) -0.060(4)

loop_
_atom_type_symbol
_atom_type_description
_atom_type_scat_dispersion_real
_atom_type_scat_dispersion_imag
_atom_type_scat_source
C C 0.0033 0.0016 'International Tables Vol C Tables 4.2.6.8 and 6.1.1.4'
H H 0.0000 0.0000 'International Tables Vol C Tables 4.2.6.8 and 6.1.1.4'
N N 0.0061 0.0033 'International Tables Vol C Tables 4.2.6.8 and 6.1.1.4'
O O 0.0106 0.0060 'International Tables Vol C Tables 4.2.6.8 and 6.1.1.4'
K K 0.2009 0.2494 'International Tables Vol C Tables 4.2.6.8 and 6.1.1.4'
Pr Pr -0.2180 2.8214 'International Tables Vol C Tables 4.2.6.8 and 6.1.1.4'

loop_
_geom_angle_atom_site_label_1
_geom_angle_atom_site_label_2
_geom_angle_atom_site_label_3
_geom_angle
_geom_angle_site_symmetry_1
O4 Pr1 O1 103.32(6) .
O4 Pr1 O2 100.76(6) .
O1 Pr1 O2 144.95(6) .
O4 Pr1 O3 136.15(6) .
O1 Pr1 O3 103.78(6) .
O2 Pr1 O3 74.53(5) .
O4 Pr1 N4 32.80(5) .
O1 Pr1 N4 90.90(6) .
O2 Pr1 N4 122.39(6) .
O3 Pr1 N4 113.54(6) .
O4 Pr1 N1 94.98(6) .
O1 Pr1 N1 32.52(5) .
O2 Pr1 N1 120.60(6) .
O3 Pr1 N1 125.49(6) .
N4 Pr1 N1 100.75(6) .
O4 Pr1 N2 87.30(5) .
O1 Pr1 N2 126.79(5) .
O2 Pr1 N2 30.15(5) .
O3 Pr1 N2 102.93(5) .
N4 Pr1 N2 118.46(5) .
N1 Pr1 N2 95.56(6) .
O4 Pr1 K2 119.84(4) .
O1 Pr1 K2 136.30(4) .
O2 Pr1 K2 35.98(4) .
O3 Pr1 K2 39.09(4) .
N4 Pr1 K2 121.37(4) .
N1 Pr1 K2 137.87(4) .
N2 Pr1 K2 65.74(4) .
O2 K2 O3 64.43(5) .
O2 K2 O5 123.94(6) .
O3 K2 O5 106.29(6) .
O2 K2 O8 88.90(5) .
O3 K2 O8 119.37(6) .
O5 K2 O8 132.58(6) .
O2 K2 O7 110.21(5) .
O3 K2 O7 174.56(6) .
O5 K2 O7 75.63(6) .
O8 K2 O7 60.14(5) .
O2 K2 O6 172.20(6) .
O3 K2 O6 108.28(5) .
O5 K2 O6 59.58(6) .
O8 K2 O6 92.71(6) .
O7 K2 O6 77.11(6) .
O2 K2 Pr1 31.77(4) .
O3 K2 Pr1 33.11(4) .
O5 K2 Pr1 123.75(5) .
O8 K2 Pr1 102.35(4) .
O7 K2 Pr1 141.68(4) .
O6 K2 Pr1 140.62(4) .
N1 O1 Pr1 88.40(11) .
N2 O2 Pr1 95.65(11) .
N2 O2 K2 149.77(12) .
Pr1 O2 K2 112.25(6) .
N3 O3 Pr1 104.10(12) .
N3 O3 K2 139.16(12) .
Pr1 O3 K2 107.80(6) .
N4 O4 Pr1 88.77(10) .
C55 O5 C53 111.1(2) .
C55 O5 K2 117.0(2) .
C53 O5 K2 120.57(16) .
C56 O6 C54 112.3(2) .
C56 O6 K2 119.58(19) .
C54 O6 K2 110.66(14) .
C59 O7 C57 111.7(2) .
C59 O7 K2 120.36(15) .
C57 O7 K2 112.50(15) .
C60 O8 C58 110.9(2) .
C60 O8 K2 121.02(17) .
C58 O8 K2 118.05(15) .
O1 N1 C1 108.00(17) .
O1 N1 C19' 107.2(2) .
C1 N1 C19' 121.0(2) .
O1 N1 C19 105.8(2) .
C1 N1 C19 104.92(19) .
C19' N1 C19 19.2(2) .
O1 N1 Pr1 59.08(10) .
C1 N1 Pr1 127.33(13) .
C19' N1 Pr1 111.2(2) .
C19 N1 Pr1 127.68(16) .
O2 N2 C18 108.55(17) .
O2 N2 C23 107.02(16) .
C18 N2 C23 112.19(19) .
O2 N2 Pr1 54.20(9) .
C18 N2 Pr1 108.87(13) .
C23 N2 Pr1 138.71(15) .
C27 N3 O3 109.13(17) .
C27 N3 C49 111.10(17) .
O3 N3 C49 108.18(16) .
O4 N4 C44 108.22(16) .
O4 N4 C45 106.58(16) .
C44 N4 C45 112.82(17) .
O4 N4 Pr1 58.42(9) .
C44 N4 Pr1 121.46(13) .
C45 N4 Pr1 125.71(14) .
C2 C1 C6 119.0(2) .
C2 C1 N1 119.1(2) .
C6 C1 N1 121.8(2) .
C3 C2 C1 121.3(3) .
C4 C3 C2 120.2(3) .
C3 C4 C5 119.1(3) .
C4 C5 C6 122.2(3) .
C5 C6 C1 118.0(2) .
C5 C6 C7 117.3(2) .
C1 C6 C7 124.5(2) .
C12 C7 C8 118.7(2) .
C12 C7 C6 119.7(2) .
C8 C7 C6 121.3(2) .
C9 C8 C7 120.0(2) .
C10 C9 C8 120.7(2) .
C9 C10 C11 120.1(2) .
C12 C11 C10 118.7(2) .
C12 C11 C13 119.6(2) .
C10 C11 C13 121.5(2) .
C11 C12 C7 121.7(2) .
C14 C13 C18 118.3(2) .
C14 C13 C11 118.1(2) .
C18 C13 C11 123.5(2) .
C15 C14 C13 121.8(2) .
C14 C15 C16 119.1(2) .
C17 C16 C15 120.3(2) .
C16 C17 C18 120.9(2) .
C17 C18 C13 119.4(2) .
C17 C18 N2 120.6(2) .
C13 C18 N2 120.1(2) .
C22 C19 C21 109.5 .
C22 C19 C20 109.5 .
C21 C19 C20 109.5 .
C22 C19 N1 107.9(4) .
C21 C19 N1 116.0(3) .
C20 C19 N1 104.1(3) .
N1 C19' C22' 109.8(5) .
N1 C19' C21' 108.1(4) .
C22' C19' C21' 109.5 .
N1 C19' C20' 110.4(4) .
C22' C19' C20' 109.5 .
C21' C19' C20' 109.5 .
N2 C23 C25 111.8(2) .
N2 C23 C26 108.0(2) .
C25 C23 C26 110.0(3) .
N2 C23 C24 109.9(2) .
C25 C23 C24 109.6(3) .
C26 C23 C24 107.3(3) .
C28 C27 C32 119.5(2) .
C28 C27 N3 121.6(2) .
C32 C27 N3 118.9(2) .
C29 C28 C27 121.0(2) .
C30 C29 C28 119.9(2) .
C29 C30 C31 119.7(2) .
C30 C31 C32 121.5(2) .
C31 C32 C27 118.3(2) .
C31 C32 C33 119.2(2) .
C27 C32 C33 122.3(2) .
C34 C33 C38 118.4(2) .
C34 C33 C32 123.5(2) .
C38 C33 C32 118.0(2) .
C35 C34 C33 120.0(2) .
C36 C35 C34 121.0(2) .
C35 C36 C37 120.0(2) .
C38 C37 C36 118.3(2) .
C38 C37 C39 119.7(2) .
C36 C37 C39 121.6(2) .
C37 C38 C33 122.4(2) .
C44 C39 C40 118.1(2) .
C44 C39 C37 125.2(2) .
C40 C39 C37 116.5(2) .
C41 C40 C39 121.9(3) .
C42 C41 C40 119.4(2) .
C43 C42 C41 120.0(3) .
C42 C43 C44 121.3(2) .
C43 C44 C39 119.1(2) .
C43 C44 N4 118.6(2) .
C39 C44 N4 122.29(19) .
N4 C45 C48 106.6(2) .
N4 C45 C47 111.92(19) .
C48 C45 C47 109.3(2) .
N4 C45 C46 109.37(19) .
C48 C45 C46 109.5(2) .
C47 C45 C46 110.1(2) .
N3 C49 C52 107.80(18) .
N3 C49 C51 112.4(2) .
C52 C49 C51 110.0(2) .
N3 C49 C50 110.00(18) .
C52 C49 C50 107.4(2) .
C51 C49 C50 109.0(2) .
O5 C53 C54 109.2(2) .
O6 C54 C53 108.8(2) .
O7 C57 C58 109.6(2) .
O8 C58 C57 110.4(2) .
C61 C62 C63 113.3 .
C63 C63 C62 117.0(7) 2_776

loop_
_geom_bond_atom_site_label_1
_geom_bond_atom_site_label_2
_geom_bond_distance
_geom_bond_site_symmetry_2
Pr1 O4 2.2624(16) .
Pr1 O1 2.2880(17) .
Pr1 O2 2.3216(16) .
Pr1 O3 2.3413(17) .
Pr1 N4 2.6550(18) .
Pr1 N1 2.666(2) .
Pr1 N2 2.8486(19) .
Pr1 K2 4.0811(5) .
K2 O2 2.5905(16) .
K2 O3 2.7027(17) .
K2 O5 2.728(2) .
K2 O8 2.7769(18) .
K2 O7 2.8524(18) .
K2 O6 2.8633(19) .
O1 N1 1.434(2) .
O2 N2 1.438(2) .
O3 N3 1.443(2) .
O4 N4 1.439(2) .
O5 C55 1.416(4) .
O5 C53 1.416(3) .
O6 C56 1.406(4) .
O6 C54 1.415(3) .
O7 C59 1.421(3) .
O7 C57 1.423(3) .
O8 C60 1.415(4) .
O8 C58 1.419(3) .
N1 C1 1.454(3) .
N1 C19' 1.494(5) .
N1 C19 1.555(5) .
N2 C18 1.452(3) .
N2 C23 1.519(3) .
N3 C27 1.443(3) .
N3 C49 1.512(3) .
N4 C44 1.456(3) .
N4 C45 1.520(3) .
C1 C2 1.395(4) .
C1 C6 1.406(3) .
C2 C3 1.381(4) .
C3 C4 1.374(4) .
C4 C5 1.384(4) .
C5 C6 1.400(3) .
C6 C7 1.482(3) .
C7 C12 1.392(3) .
C7 C8 1.401(3) .
C8 C9 1.386(4) .
C9 C10 1.385(4) .
C10 C11 1.401(3) .
C11 C12 1.388(3) .
C11 C13 1.485(3) .
C13 C14 1.399(3) .
C13 C18 1.405(3) .
C14 C15 1.382(4) .
C15 C16 1.384(4) .
C16 C17 1.382(4) .
C17 C18 1.393(3) .
C19 C22 1.5388 .
C19 C21 1.5388 .
C19 C20 1.5395 .
C19' C22' 1.5387 .
C19' C21' 1.5388 .
C19' C20' 1.5396 .
C23 C25 1.521(5) .
C23 C26 1.521(4) .
C23 C24 1.528(4) .
C27 C28 1.396(3) .
C27 C32 1.403(3) .
C28 C29 1.384(4) .
C29 C30 1.380(4) .
C30 C31 1.386(4) .
C31 C32 1.399(3) .
C32 C33 1.491(3) .
C33 C34 1.392(3) .
C33 C38 1.395(3) .
C34 C35 1.389(4) .
C35 C36 1.387(4) .
C36 C37 1.400(3) .
C37 C38 1.389(3) .
C37 C39 1.488(3) .
C39 C44 1.403(3) .
C39 C40 1.404(3) .
C40 C41 1.382(4) .
C41 C42 1.378(4) .
C42 C43 1.378(4) .
C43 C44 1.399(3) .
C45 C48 1.524(3) .
C45 C47 1.526(3) .
C45 C46 1.527(3) .
C49 C52 1.522(3) .
C49 C51 1.526(3) .
C49 C50 1.532(3) .
C53 C54 1.494(4) .
C57 C58 1.494(4) .
C61 C62 1.5289 .
C62 C63 1.5308 .
C63 C63 1.411(6) 2_776
